data_1529565
loop_
_publ_author_name
'Antsyshkina, A.S.'
'Porai-Koshits, M.A.'
'Minacheva, L.Kh.'
'Ivanova, V.C.'

_publ_section_title
;
 Crystal structure of cadmium ultraphosphate Cd2 P6 O17. Structural
 patterns of phosphorus-oxygen anions in ultraphosphates
;
_journal_name_full
;
Koordinatsionnaya Khimiya (= Coordination Chemistry (USSR))
;
_journal_page_first 268
_journal_page_last 275
_journal_volume 5
_journal_year 1979
_chemical_formula_sum 'Cd2 O17 P6'
_chemical_name_systematic 'Cd2 P6 O17'
_space_group_IT_number 14
_symmetry_space_group_name_Hall '-P 2n'
_symmetry_space_group_name_H-M 'P 1 1 21/n'
_cell_angle_alpha 90
_cell_angle_beta 90
_cell_angle_gamma 111.1
_cell_formula_units_Z 2
_cell_length_a 7.566
_cell_length_b 5.486
_cell_length_c 18.082
_cell_volume 700.211
_citation_journal_id_ASTM KOKHDC
_cod_data_source_file Antsyshkina_KOKHDC_1979_536.cif
_cod_data_source_block Cd2O17P6
_cod_original_cell_volume 700.2106
_cod_original_sg_symbol_Hall '-P 2ybc (z,x-z,y)'
_cod_database_code 1529565

loop_
_symmetry_equiv_pos_as_xyz
x,y,z
-x+1/2,-y+1/2,z+1/2
-x,-y,-z
x-1/2,y-1/2,-z-1/2

loop_
_atom_site_label
_atom_site_type_symbol
_atom_site_fract_x
_atom_site_fract_y
_atom_site_fract_z
_atom_site_occupancy
_atom_site_U_iso_or_equiv
O4 O-2 0.2517 0.0664 0.3141 1 0.0
O3 O-2 0.539 0.019 0.369 1 0.0
O8 O-2 0.2132 0.9451 0.4908 1 0.0
O2 O-2 0.5328 0.4662 0.3354 1 0.0
O6 O-2 0.1563 0.6418 0.3826 1 0.0
O1 O-2 0.5405 0.1419 0.2407 1 0.0
O5 O-2 -0.074 0.883 0.362 1 0.0
O7 O-2 0 0.5 0.5 1 0.0
O9 O-2 0.3439 0.5712 0.488 1 0.0
P1 P+5 0.4751 0.1843 0.3223 1 0.0
P2 P+5 0.079 0.8169 0.3316 1 0.0
P3 P+5 0.1927 0.6836 0.4701 1 0.0
Cd1 Cd+2 0.6439 0.7408 0.4276 1 0.0
